data_7710606
loop_
_publ_author_name
'Wang, Shichun'
'Heng, Yi'
'Li, Tongyu'
'Wang, Dongwei'
'Hou, Guohua'
'Zi, Guofu'
'Walter, Marc D.'

_publ_section_title
;
 Intrinsic reactivity of
 [\h<sup>5</sup>-1,3-(Me<sub>3</sub>Si)<sub>2</sub>C<sub>5</sub>H<sub>3</sub>]<sub>2</sub>U(\h<sup>4</sup>-C<sub>4</sub>Ph<sub>2</sub>)
 in small molecule activation.
;
_journal_issue 29
_journal_name_full 'Dalton transactions (Cambridge, England : 2003)'
_journal_page_first 11072
_journal_page_last 11085
_journal_paper_doi 10.1039/d2dt01730j
_journal_volume 51
_journal_year 2022
_chemical_formula_moiety 'C52 H62 Cl2 O2 Si4 U, C3 H3'
_chemical_formula_sum 'C55 H65 Cl2 O2 Si4 U'
_chemical_formula_weight 1179.36
_space_group_crystal_system triclinic
_space_group_IT_number 2
_space_group_name_Hall '-P 1'
_space_group_name_H-M_alt 'P -1'
_atom_sites_solution_hydrogens geom
_audit_creation_date 2022-05-11
_audit_creation_method
;
Olex2 1.2
(compiled 2018.05.29 svn.r3508 for OlexSys, GUI svn.r5506)
;
_audit_update_record
;
2022-05-12 deposited with the CCDC.	2022-06-27 downloaded from the CCDC.
;
_cell_angle_alpha 105.428(2)
_cell_angle_beta 93.616(2)
_cell_angle_gamma 111.738(2)
_cell_formula_units_Z 2
_cell_length_a 11.9819(3)
_cell_length_b 12.0057(3)
_cell_length_c 21.4026(4)
_cell_measurement_reflns_used 25104
_cell_measurement_temperature 100.00(10)
_cell_measurement_theta_max 75.6400
_cell_measurement_theta_min 2.2050
_cell_volume 2711.53(12)
_computing_cell_refinement 'CrysAlisPro 1.171.40.35a (Rigaku OD, 2018)'
_computing_data_collection 'CrysAlisPro 1.171.40.35a (Rigaku OD, 2018)'
_computing_data_reduction 'CrysAlisPro 1.171.40.35a (Rigaku OD, 2018)'
_computing_molecular_graphics 'Olex2 (Dolomanov et al., 2009)'
_computing_publication_material 'Olex2 (Dolomanov et al., 2009)'
_computing_structure_refinement 'ShelXL (Sheldrick, 2015)'
_computing_structure_solution 'ShelXT (Sheldrick, 2015)'
_diffrn_ambient_environment N~2~
_diffrn_ambient_temperature 100.00(10)
_diffrn_detector 'CCD plate'
_diffrn_detector_area_resol_mean 10.0000
_diffrn_detector_type HyPix
_diffrn_measured_fraction_theta_full 0.996
_diffrn_measured_fraction_theta_max 0.956
_diffrn_measurement_details
;
List of Runs (angles in degrees, time in seconds):

  # Type    Start    End  Width  t~exp~   \w     \q     \k     \f   Frames
#--------------------------------------------------------------------------
  1  \w    -53.00  26.00   0.50    0.11    --  -47.70  37.00 -30.00  158
  2  \w    -69.00 -36.00   0.50    0.45    -- -102.00  98.00 -57.00   66
  3  \w    -70.00   2.00   0.50    0.11    --  -47.70  98.00 -57.00  144
  4  \w    -58.00  27.00   0.50    0.11    --  -47.70  19.00-120.00  170
  5  \w    -17.00  80.00   0.50    0.11    --   47.70 -98.00-164.00  194
  6  \w     47.00  73.00   0.50    0.45    --  104.75 -98.00-164.00   52
  7  \w     56.00 103.00   0.50    0.45    --  104.75 -94.00-150.00   94
  8  \w     34.00 118.00   0.50    0.45    --  104.75 -61.00-180.00  168
  9  \w     40.00  90.00   0.50    0.11    --   47.70  37.00-120.00  100
 10  \w     88.00 156.00   0.50    0.45    --  104.75  98.00 -57.00  136
 11  \w     99.00 125.00   0.50    0.45    --  104.75  45.00-150.00   52
 12  \w     83.00 164.00   0.50    0.45    --  104.75  77.00 -90.00  162
 13  \w     91.00 116.00   0.50    0.45    --  104.75 -45.00  60.00   50
 14  \w     89.00 127.00   0.50    0.45    --  104.75 -77.00  60.00   76
 15  \w     74.00 116.00   0.50    0.45    --  104.75-125.00  60.00   84
 16  \w     62.00  95.00   0.50    0.11    --   47.70-125.00  60.00   66
 17  \w     61.00 107.00   0.50    0.45    --  104.75 -94.00 120.00   92
 18  \w     47.00  73.00   0.50    0.45    --  104.75 -45.00  60.00   52
 19  \w     33.00  76.00   0.50    0.45    --  104.75 -77.00  60.00   86
 20  \w     33.00  70.00   0.50    0.45    --  104.75-125.00  60.00   74
 21  \w     35.00 110.00   0.50    0.45    --  104.75 -45.00 -30.00  150
 22  \w   -100.00 -29.00   0.50    0.45    -- -102.00  77.00 120.00  142
 23  \w   -117.00 -30.00   0.50    0.45    -- -102.00 125.00 -60.00  174
 24  \w   -112.00 -32.00   0.50    0.45    -- -102.00  15.00-180.00  160
 25  \w   -107.00 -32.00   0.50    0.45    -- -102.00 125.00-120.00  150
 26  \w   -172.00 -89.00   0.50    0.45    -- -102.00 -15.00-150.00  166
 27  \w   -138.00-102.00   0.50    0.45    -- -102.00 -98.00-164.00   72
 28  \w   -113.00 -75.00   0.50    0.11    --  -47.70-125.00 -60.00   76
 29  \w   -109.00 -74.00   0.50    0.11    --  -47.70-125.00 -30.00   70
 30  \w   -111.00 -86.00   0.50    0.11    --  -47.70-125.00  60.00   50
 31  \w   -172.00 -89.00   0.50    0.45    -- -102.00 -30.00  60.00  166
;
_diffrn_measurement_device 'four-circle diffractometer'
_diffrn_measurement_device_type 'XtaLAB Synergy R, DW system, HyPix'
_diffrn_measurement_method '\w scans'
_diffrn_orient_matrix_type 'CrysAlisPro convention (1999,Acta A55,543-557)'
_diffrn_orient_matrix_UB_11 0.1224648000
_diffrn_orient_matrix_UB_12 0.0320007000
_diffrn_orient_matrix_UB_13 -0.0248520000
_diffrn_orient_matrix_UB_21 -0.0656948000
_diffrn_orient_matrix_UB_22 -0.0997133000
_diffrn_orient_matrix_UB_23 -0.0673937000
_diffrn_orient_matrix_UB_31 -0.0221502000
_diffrn_orient_matrix_UB_32 0.1008843000
_diffrn_orient_matrix_UB_33 -0.0245704000
_diffrn_radiation_monochromator mirror
_diffrn_radiation_probe x-ray
_diffrn_radiation_type CuK\a
_diffrn_radiation_wavelength 1.54184
_diffrn_reflns_av_R_equivalents 0.0536
_diffrn_reflns_av_unetI/netI 0.0458
_diffrn_reflns_Laue_measured_fraction_full 0.996
_diffrn_reflns_Laue_measured_fraction_max 0.956
_diffrn_reflns_limit_h_max 14
_diffrn_reflns_limit_h_min -15
_diffrn_reflns_limit_k_max 15
_diffrn_reflns_limit_k_min -14
_diffrn_reflns_limit_l_max 25
_diffrn_reflns_limit_l_min -26
_diffrn_reflns_number 32805
_diffrn_reflns_point_group_measured_fraction_full 0.996
_diffrn_reflns_point_group_measured_fraction_max 0.956
_diffrn_reflns_theta_full 67.684
_diffrn_reflns_theta_max 75.978
_diffrn_reflns_theta_min 2.177
_diffrn_source 'Rotating-anode X-ray tube'
_diffrn_source_type 'Rigaku (Cu) X-ray Source'
_exptl_absorpt_coefficient_mu 10.470
_exptl_absorpt_correction_T_max 1.00000
_exptl_absorpt_correction_T_min 0.35348
_exptl_absorpt_correction_type multi-scan
_exptl_absorpt_process_details
;
CrysAlisPro 1.171.40.35a (Rigaku Oxford Diffraction, 2018)
Empirical absorption correction using spherical harmonics,
 implemented in SCALE3 ABSPACK scaling algorithm.
;
_exptl_crystal_colour yellow
_exptl_crystal_colour_primary yellow
_exptl_crystal_density_diffrn 1.444
_exptl_crystal_description plate
_exptl_crystal_F_000 1186
_exptl_crystal_size_max 0.15
_exptl_crystal_size_mid 0.1
_exptl_crystal_size_min 0.1
_refine_diff_density_max 1.897
_refine_diff_density_min -2.061
_refine_diff_density_rms 0.154
_refine_ls_extinction_method none
_refine_ls_goodness_of_fit_ref 1.133
_refine_ls_hydrogen_treatment constr
_refine_ls_matrix_type full
_refine_ls_number_parameters 589
_refine_ls_number_reflns 10799
_refine_ls_number_restraints 0
_refine_ls_restrained_S_all 1.133
_refine_ls_R_factor_all 0.0423
_refine_ls_R_factor_gt 0.0370
_refine_ls_shift/su_max 0.003
_refine_ls_shift/su_mean 0.000
_refine_ls_structure_factor_coef Fsqd
_refine_ls_weighting_details 'w=1/[\s^2^(Fo^2^)+(0.0603P)^2^+4.4087P] where P=(Fo^2^+2Fc^2^)/3'
_refine_ls_weighting_scheme calc
_refine_ls_wR_factor_gt 0.0997
_refine_ls_wR_factor_ref 0.1025
_reflns_Friedel_coverage 0.000
_reflns_number_gt 10193
_reflns_number_total 10799
_reflns_threshold_expression 'I > 2\s(I)'
_cod_data_source_file d2dt01730j2.cif
_cod_data_source_block compound13
_cod_depositor_comments 'Adding full bibliography for 7710605--7710617.cif.'
_cod_database_code 7710606
_shelx_shelxl_version_number 2014/7
_chemical_oxdiff_formula C1H1O1Cl1Si1U1
_shelx_space_group_comment
;
The symmetry employed for this shelxl refinement is uniquely defined
by the following loop, which should always be used as a source of
symmetry information in preference to the above space-group names.
They are only intended as comments.
;
_shelx_estimated_absorpt_t_max 0.421
_shelx_estimated_absorpt_t_min 0.303
_diffrn_oxdiff_digest_frames
;
01ef7b2b07df65898e78ed4321e3163ad5034525407
;
_reflns_odcompleteness_completeness 99.88
_reflns_odcompleteness_iscentric 1
_reflns_odcompleteness_theta 66.97
_olex2_refinement_description
;
1. Fixed Uiso
 At 1.2 times of:
  All C(H) groups
 At 1.5 times of:
  All C(H,H,H) groups
2.a Ternary CH refined with riding coordinates:
 C23(H23), C28(H28)
2.b Aromatic/amide H refined with riding coordinates:
 C2(H2), C4(H4), C5(H5), C13(H13), C15(H15), C16(H16), C30(H30), C31(H31),
 C33(H33), C34(H34), C36(H36), C37(H37), C38(H38), C39(H39), C40(H40), C42(H42),
  C43(H43), C44(H44), C45(H45), C46(H46), C48(H48), C49(H49), C51(H51),
 C52(H52), C53(H53), C54(H54), C55(H55)
2.c Idealised Me refined as rotating group:
 C6(H6A,H6B,H6C), C7(H7A,H7B,H7C), C8(H8A,H8B,H8C), C9(H9A,H9B,H9C), C10(H10A,
 H10B,H10C), C11(H11A,H11B,H11C), C17(H17A,H17B,H17C), C18(H18A,H18B,H18C),
 C19(H19A,H19B,H19C), C20(H20A,H20B,H20C), C21(H21A,H21B,H21C), C22(H22A,H22B,
 H22C)
;
_olex2_submission_special_instructions 'No special instructions were received'
_oxdiff_exptl_absorpt_empirical_details
;
Empirical correction (ABSPACK) includes:
- Absorption correction using spherical harmonics
- Frame scaling
;
_oxdiff_exptl_absorpt_empirical_full_max 2.788
_oxdiff_exptl_absorpt_empirical_full_min 0.462

loop_
_space_group_symop_operation_xyz
'x, y, z'
'-x, -y, -z'

loop_
_atom_site_label
_atom_site_type_symbol
_atom_site_fract_x
_atom_site_fract_y
_atom_site_fract_z
_atom_site_U_iso_or_equiv
_atom_site_adp_type
_atom_site_occupancy
_atom_site_site_symmetry_order
_atom_site_calc_flag
_atom_site_refinement_flags_posn
_atom_site_refinement_flags_adp
_atom_site_refinement_flags_occupancy
_atom_site_disorder_assembly
_atom_site_disorder_group
C1 C 0.3011(4) 0.4378(4) 0.5755(2) 0.0244(9) Uani 1 1 d . . . . .
C2 C 0.3560(4) 0.5419(5) 0.6340(2) 0.0261(9) Uani 1 1 d . . . . .
H2 H 0.3128 0.5769 0.6618 0.031 Uiso 1 1 calc R . . . .
C3 C 0.4845(4) 0.5853(4) 0.6447(2) 0.0264(9) Uani 1 1 d . . . . .
C4 C 0.5104(4) 0.5028(5) 0.5914(2) 0.0268(9) Uani 1 1 d . . . . .
H4 H 0.5876 0.5060 0.5856 0.032 Uiso 1 1 calc R . . . .
C5 C 0.4001(4) 0.4165(4) 0.5492(2) 0.0247(9) Uani 1 1 d . . . . .
H5 H 0.3929 0.3551 0.5102 0.030 Uiso 1 1 calc R . . . .
C6 C 0.1385(5) 0.3579(5) 0.4447(2) 0.0302(10) Uani 1 1 d . . . . .
H6A H 0.1825 0.4411 0.4421 0.045 Uiso 1 1 calc GR . . . .
H6B H 0.0559 0.3253 0.4218 0.045 Uiso 1 1 calc GR . . . .
H6C H 0.1771 0.3036 0.4246 0.045 Uiso 1 1 calc GR . . . .
C7 C 0.0617(5) 0.4694(5) 0.5729(2) 0.0326(10) Uani 1 1 d . . . . .
H7A H 0.0675 0.4775 0.6190 0.049 Uiso 1 1 calc GR . . . .
H7B H -0.0227 0.4328 0.5524 0.049 Uiso 1 1 calc GR . . . .
H7C H 0.1011 0.5512 0.5677 0.049 Uiso 1 1 calc GR . . . .
C8 C 0.0506(5) 0.2013(5) 0.5352(3) 0.0382(12) Uani 1 1 d . . . . .
H8A H 0.0854 0.1461 0.5116 0.057 Uiso 1 1 calc GR . . . .
H8B H -0.0330 0.1727 0.5149 0.057 Uiso 1 1 calc GR . . . .
H8C H 0.0544 0.2011 0.5801 0.057 Uiso 1 1 calc GR . . . .
C9 C 0.6464(5) 0.8379(5) 0.6384(3) 0.0368(11) Uani 1 1 d . . . . .
H9A H 0.6722 0.7928 0.6022 0.055 Uiso 1 1 calc GR . . . .
H9B H 0.7124 0.9176 0.6613 0.055 Uiso 1 1 calc GR . . . .
H9C H 0.5779 0.8521 0.6222 0.055 Uiso 1 1 calc GR . . . .
C10 C 0.5355(5) 0.8263(5) 0.7605(2) 0.0322(10) Uani 1 1 d . . . . .
H10A H 0.4628 0.8282 0.7402 0.048 Uiso 1 1 calc GR . . . .
H10B H 0.5943 0.9110 0.7819 0.048 Uiso 1 1 calc GR . . . .
H10C H 0.5159 0.7825 0.7925 0.048 Uiso 1 1 calc GR . . . .
C11 C 0.7412(5) 0.7331(5) 0.7328(2) 0.0298(10) Uani 1 1 d . . . . .
H11A H 0.7212 0.6859 0.7633 0.045 Uiso 1 1 calc GR . . . .
H11B H 0.8012 0.8167 0.7555 0.045 Uiso 1 1 calc GR . . . .
H11C H 0.7734 0.6918 0.6983 0.045 Uiso 1 1 calc GR . . . .
C12 C 0.4961(4) 0.1822(4) 0.6014(2) 0.0252(9) Uani 1 1 d . . . . .
C13 C 0.4521(4) 0.1398(4) 0.6546(2) 0.0254(9) Uani 1 1 d . . . . .
H13 H 0.5019 0.1456 0.6915 0.031 Uiso 1 1 calc R . . . .
C14 C 0.3234(4) 0.0880(5) 0.6443(2) 0.0276(9) Uani 1 1 d . . . . .
C15 C 0.2848(5) 0.0948(4) 0.5812(2) 0.0285(9) Uani 1 1 d . . . . .
H15 H 0.2042 0.0671 0.5608 0.034 Uiso 1 1 calc R . . . .
C16 C 0.3895(5) 0.1505(5) 0.5553(2) 0.0295(10) Uani 1 1 d . . . . .
H16 H 0.3889 0.1643 0.5146 0.035 Uiso 1 1 calc R . . . .
C17 C 0.6587(5) 0.2676(6) 0.5051(2) 0.0375(11) Uani 1 1 d . . . . .
H17A H 0.6178 0.1869 0.4719 0.056 Uiso 1 1 calc GR . . . .
H17B H 0.7416 0.3059 0.4992 0.056 Uiso 1 1 calc GR . . . .
H17C H 0.6173 0.3210 0.5014 0.056 Uiso 1 1 calc GR . . . .
C18 C 0.7241(5) 0.1301(5) 0.5937(3) 0.0388(12) Uani 1 1 d . . . . .
H18A H 0.7185 0.1157 0.6357 0.058 Uiso 1 1 calc GR . . . .
H18B H 0.8083 0.1628 0.5890 0.058 Uiso 1 1 calc GR . . . .
H18C H 0.6797 0.0520 0.5592 0.058 Uiso 1 1 calc GR . . . .
C19 C 0.7527(5) 0.3976(5) 0.6552(2) 0.0295(10) Uani 1 1 d . . . . .
H19A H 0.7201 0.4595 0.6548 0.044 Uiso 1 1 calc GR . . . .
H19B H 0.8353 0.4277 0.6477 0.044 Uiso 1 1 calc GR . . . .
H19C H 0.7514 0.3830 0.6971 0.044 Uiso 1 1 calc GR . . . .
C20 C 0.2893(6) 0.0792(7) 0.7822(3) 0.0466(14) Uani 1 1 d . . . . .
H20A H 0.3633 0.0684 0.7918 0.070 Uiso 1 1 calc GR . . . .
H20B H 0.2319 0.0426 0.8080 0.070 Uiso 1 1 calc GR . . . .
H20C H 0.3069 0.1676 0.7929 0.070 Uiso 1 1 calc GR . . . .
C21 C 0.0654(5) -0.0093(5) 0.6732(3) 0.0374(11) Uani 1 1 d . . . . .
H21A H 0.0678 0.0744 0.6831 0.056 Uiso 1 1 calc GR . . . .
H21B H 0.0140 -0.0533 0.6990 0.056 Uiso 1 1 calc GR . . . .
H21C H 0.0334 -0.0538 0.6272 0.056 Uiso 1 1 calc GR . . . .
C22 C 0.2181(6) -0.1632(6) 0.6683(3) 0.0451(13) Uani 1 1 d . . . . .
H22A H 0.1842 -0.2038 0.6223 0.068 Uiso 1 1 calc GR . . . .
H22B H 0.1682 -0.2105 0.6935 0.068 Uiso 1 1 calc GR . . . .
H22C H 0.2994 -0.1592 0.6765 0.068 Uiso 1 1 calc GR . . . .
C23 C 0.6032(4) 0.4753(5) 0.8096(2) 0.0258(9) Uani 1 1 d . . . . .
H23 H 0.6882 0.5087 0.8032 0.031 Uiso 1 1 calc R . . . .
C24 C 0.5751(4) 0.5873(4) 0.8470(2) 0.0250(9) Uani 1 1 d . . . . .
C25 C 0.4623(5) 0.5799(4) 0.8292(2) 0.0266(9) Uani 1 1 d . . . . .
C26 C 0.3537(4) 0.5592(4) 0.8082(2) 0.0264(9) Uani 1 1 d . . . . .
C27 C 0.2379(4) 0.5298(5) 0.7839(2) 0.0253(9) Uani 1 1 d . . . . .
C28 C 0.1653(4) 0.3963(5) 0.7354(2) 0.0258(9) Uani 1 1 d . . . . .
H28 H 0.1122 0.4016 0.7006 0.031 Uiso 1 1 calc R . . . .
C29 C 0.5900(4) 0.3822(5) 0.8474(2) 0.0282(9) Uani 1 1 d . . . . .
C30 C 0.5235(5) 0.3751(5) 0.8980(2) 0.0326(10) Uani 1 1 d . . . . .
H30 H 0.4869 0.4317 0.9107 0.039 Uiso 1 1 calc R . . . .
C31 C 0.5099(5) 0.2857(6) 0.9303(3) 0.0367(12) Uani 1 1 d . . . . .
H31 H 0.4656 0.2828 0.9645 0.044 Uiso 1 1 calc R . . . .
C32 C 0.5640(5) 0.2009(5) 0.9106(3) 0.0361(11) Uani 1 1 d . . . . .
C33 C 0.6311(5) 0.2048(6) 0.8608(3) 0.0381(12) Uani 1 1 d . . . . .
H33 H 0.6672 0.1478 0.8482 0.046 Uiso 1 1 calc R . . . .
C34 C 0.6438(5) 0.2952(5) 0.8297(3) 0.0341(11) Uani 1 1 d . . . . .
H34 H 0.6894 0.2983 0.7962 0.041 Uiso 1 1 calc R . . . .
C35 C 0.6661(4) 0.6929(5) 0.8994(2) 0.0260(9) Uani 1 1 d . . . . .
C36 C 0.6456(5) 0.8017(5) 0.9290(2) 0.0296(10) Uani 1 1 d . . . . .
H36 H 0.5726 0.8060 0.9151 0.036 Uiso 1 1 calc R . . . .
C37 C 0.7323(5) 0.9018(5) 0.9783(2) 0.0333(10) Uani 1 1 d . . . . .
H37 H 0.7165 0.9722 0.9977 0.040 Uiso 1 1 calc R . . . .
C38 C 0.8424(5) 0.8990(5) 0.9993(2) 0.0321(10) Uani 1 1 d . . . . .
H38 H 0.9008 0.9677 1.0321 0.038 Uiso 1 1 calc R . . . .
C39 C 0.8654(5) 0.7925(6) 0.9711(2) 0.0350(11) Uani 1 1 d . . . . .
H39 H 0.9389 0.7896 0.9855 0.042 Uiso 1 1 calc R . . . .
C40 C 0.7785(5) 0.6907(5) 0.9215(2) 0.0314(10) Uani 1 1 d . . . . .
H40 H 0.7946 0.6202 0.9027 0.038 Uiso 1 1 calc R . . . .
C41 C 0.1772(4) 0.6175(5) 0.8035(2) 0.0286(10) Uani 1 1 d . . . . .
C42 C 0.2445(5) 0.7416(5) 0.8449(2) 0.0320(10) Uani 1 1 d . . . . .
H42 H 0.3268 0.7670 0.8613 0.038 Uiso 1 1 calc R . . . .
C43 C 0.1911(6) 0.8258(6) 0.8614(3) 0.0395(12) Uani 1 1 d . . . . .
H43 H 0.2376 0.9077 0.8885 0.047 Uiso 1 1 calc R . . . .
C44 C 0.0679(5) 0.7901(5) 0.8380(3) 0.0368(11) Uani 1 1 d . . . . .
H44 H 0.0317 0.8473 0.8496 0.044 Uiso 1 1 calc R . . . .
C45 C 0.0006(5) 0.6686(6) 0.7974(3) 0.0379(12) Uani 1 1 d . . . . .
H45 H -0.0817 0.6439 0.7813 0.045 Uiso 1 1 calc R . . . .
C46 C 0.0535(5) 0.5828(5) 0.7802(2) 0.0314(10) Uani 1 1 d . . . . .
H46 H 0.0064 0.5012 0.7528 0.038 Uiso 1 1 calc R . . . .
C47 C 0.0858(4) 0.3116(4) 0.7718(2) 0.0263(9) Uani 1 1 d . . . . .
C48 C 0.1405(5) 0.2967(5) 0.8264(2) 0.0336(11) Uani 1 1 d . . . . .
H48 H 0.2238 0.3428 0.8422 0.040 Uiso 1 1 calc R . . . .
C49 C 0.0725(5) 0.2140(5) 0.8577(3) 0.0373(11) Uani 1 1 d . . . . .
H49 H 0.1097 0.2032 0.8938 0.045 Uiso 1 1 calc R . . . .
C50 C -0.0516(5) 0.1476(5) 0.8342(2) 0.0322(10) Uani 1 1 d . . . . .
C51 C -0.1078(4) 0.1612(5) 0.7806(2) 0.0304(10) Uani 1 1 d . . . . .
H51 H -0.1913 0.1157 0.7654 0.037 Uiso 1 1 calc R . . . .
C52 C -0.0391(4) 0.2436(5) 0.7492(2) 0.0284(9) Uani 1 1 d . . . . .
H52 H -0.0768 0.2533 0.7129 0.034 Uiso 1 1 calc R . . . .
Cl1 Cl 0.54736(16) 0.08738(16) 0.95007(8) 0.0529(4) Uani 1 1 d . . . . .
Cl2 Cl -0.13687(12) 0.04426(13) 0.87430(6) 0.0405(3) Uani 1 1 d . . . . .
O1 O 0.5286(3) 0.4150(3) 0.74731(14) 0.0239(6) Uani 1 1 d . . . . .
O2 O 0.2418(3) 0.3426(3) 0.70664(15) 0.0247(6) Uani 1 1 d . . . . .
Si1 Si 0.13835(11) 0.36495(12) 0.53309(6) 0.0252(2) Uani 1 1 d . . . . .
Si2 Si 0.60078(12) 0.74292(12) 0.69636(6) 0.0260(2) Uani 1 1 d . . . . .
Si3 Si 0.65761(11) 0.24640(12) 0.58852(6) 0.0258(2) Uani 1 1 d . . . . .
Si4 Si 0.22285(12) -0.00026(13) 0.69307(7) 0.0304(3) Uani 1 1 d . . . . .
U1 U 0.39460(2) 0.34543(2) 0.66263(2) 0.02055(7) Uani 1 1 d . . . . .
C53 C 0.9107(8) 0.3811(8) 0.9760(4) 0.070(2) Uani 1 1 d . . . . .
H53 H 0.8498 0.2999 0.9593 0.084 Uiso 1 1 calc R . . . .
C54 C 0.9550(8) 0.4496(8) 0.9339(4) 0.065(2) Uani 1 1 d . . . . .
H54 H 0.9236 0.4146 0.8889 0.078 Uiso 1 1 calc R . . . .
C55 C 1.0439(7) 0.5678(8) 0.9576(3) 0.0608(18) Uani 1 1 d . . . . .
H55 H 1.0739 0.6139 0.9292 0.073 Uiso 1 1 calc R . . . .

loop_
_atom_site_aniso_label
_atom_site_aniso_U_11
_atom_site_aniso_U_22
_atom_site_aniso_U_33
_atom_site_aniso_U_23
_atom_site_aniso_U_13
_atom_site_aniso_U_12
C1 0.025(2) 0.028(2) 0.0203(19) 0.0111(17) 0.0052(16) 0.0081(19)
C2 0.027(2) 0.029(2) 0.023(2) 0.0111(18) 0.0068(17) 0.0099(19)
C3 0.032(2) 0.023(2) 0.025(2) 0.0114(18) 0.0029(17) 0.0083(19)
C4 0.020(2) 0.038(3) 0.024(2) 0.0147(19) 0.0107(16) 0.011(2)
C5 0.030(2) 0.026(2) 0.0223(19) 0.0131(17) 0.0074(17) 0.0118(19)
C6 0.028(2) 0.036(3) 0.025(2) 0.0101(19) 0.0054(17) 0.011(2)
C7 0.028(2) 0.043(3) 0.033(2) 0.015(2) 0.0078(19) 0.017(2)
C8 0.034(3) 0.039(3) 0.045(3) 0.021(2) 0.007(2) 0.013(2)
C9 0.040(3) 0.033(3) 0.032(2) 0.011(2) 0.003(2) 0.008(2)
C10 0.033(3) 0.030(3) 0.034(2) 0.009(2) 0.0067(19) 0.013(2)
C11 0.031(2) 0.026(2) 0.027(2) 0.0040(18) 0.0039(18) 0.010(2)
C12 0.029(2) 0.022(2) 0.026(2) 0.0064(17) 0.0064(17) 0.0124(19)
C13 0.029(2) 0.022(2) 0.025(2) 0.0103(18) 0.0056(17) 0.0078(19)
C14 0.031(2) 0.026(2) 0.032(2) 0.0091(19) 0.0106(19) 0.018(2)
C15 0.029(2) 0.023(2) 0.031(2) 0.0075(19) 0.0066(18) 0.008(2)
C16 0.034(3) 0.030(3) 0.025(2) 0.0102(19) 0.0047(18) 0.013(2)
C17 0.040(3) 0.041(3) 0.028(2) 0.011(2) 0.011(2) 0.011(2)
C18 0.039(3) 0.034(3) 0.046(3) 0.006(2) 0.008(2) 0.021(2)
C19 0.028(2) 0.030(2) 0.028(2) 0.0075(19) 0.0072(18) 0.009(2)
C20 0.048(3) 0.055(4) 0.035(3) 0.019(3) 0.010(2) 0.014(3)
C21 0.028(3) 0.030(3) 0.049(3) 0.012(2) 0.014(2) 0.005(2)
C22 0.045(3) 0.039(3) 0.057(3) 0.022(3) 0.017(3) 0.017(3)
C23 0.024(2) 0.031(2) 0.022(2) 0.0054(18) 0.0051(16) 0.0129(19)
C24 0.024(2) 0.028(2) 0.024(2) 0.0098(18) 0.0082(16) 0.0097(19)
C25 0.032(2) 0.024(2) 0.027(2) 0.0108(18) 0.0094(18) 0.012(2)
C26 0.026(2) 0.026(2) 0.027(2) 0.0093(18) 0.0077(17) 0.0086(19)
C27 0.025(2) 0.029(2) 0.025(2) 0.0121(18) 0.0093(17) 0.0108(19)
C28 0.022(2) 0.030(2) 0.023(2) 0.0100(18) 0.0049(16) 0.0074(19)
C29 0.028(2) 0.032(3) 0.025(2) 0.0085(19) 0.0065(17) 0.013(2)
C30 0.037(3) 0.036(3) 0.032(2) 0.013(2) 0.013(2) 0.019(2)
C31 0.043(3) 0.047(3) 0.035(2) 0.024(2) 0.022(2) 0.023(3)
C32 0.042(3) 0.041(3) 0.039(3) 0.027(2) 0.013(2) 0.020(3)
C33 0.043(3) 0.043(3) 0.041(3) 0.021(3) 0.015(2) 0.025(3)
C34 0.034(3) 0.043(3) 0.034(2) 0.018(2) 0.016(2) 0.019(2)
C35 0.027(2) 0.035(3) 0.0193(19) 0.0108(18) 0.0083(16) 0.015(2)
C36 0.027(2) 0.033(3) 0.025(2) 0.0076(19) 0.0061(17) 0.009(2)
C37 0.038(3) 0.032(3) 0.030(2) 0.009(2) 0.008(2) 0.014(2)
C38 0.028(2) 0.032(3) 0.026(2) 0.0066(19) 0.0049(18) 0.002(2)
C39 0.025(2) 0.050(3) 0.028(2) 0.012(2) 0.0052(18) 0.013(2)
C40 0.031(3) 0.037(3) 0.024(2) 0.005(2) 0.0065(18) 0.015(2)
C41 0.030(2) 0.037(3) 0.026(2) 0.015(2) 0.0099(18) 0.017(2)
C42 0.026(2) 0.036(3) 0.032(2) 0.008(2) 0.0071(18) 0.012(2)
C43 0.047(3) 0.040(3) 0.033(3) 0.008(2) 0.009(2) 0.021(3)
C44 0.046(3) 0.036(3) 0.036(3) 0.008(2) 0.010(2) 0.025(3)
C45 0.036(3) 0.046(3) 0.041(3) 0.018(2) 0.011(2) 0.023(3)
C46 0.026(2) 0.034(3) 0.033(2) 0.011(2) 0.0063(19) 0.011(2)
C47 0.027(2) 0.027(2) 0.025(2) 0.0086(18) 0.0109(17) 0.010(2)
C48 0.024(2) 0.042(3) 0.034(2) 0.017(2) 0.0075(19) 0.009(2)
C49 0.036(3) 0.043(3) 0.034(2) 0.020(2) 0.007(2) 0.011(2)
C50 0.035(3) 0.030(3) 0.030(2) 0.011(2) 0.0146(19) 0.008(2)
C51 0.021(2) 0.030(2) 0.035(2) 0.008(2) 0.0098(18) 0.005(2)
C52 0.021(2) 0.034(3) 0.029(2) 0.0112(19) 0.0084(17) 0.008(2)
Cl1 0.0665(10) 0.0630(9) 0.0632(9) 0.0466(8) 0.0340(8) 0.0411(8)
Cl2 0.0404(7) 0.0407(7) 0.0389(6) 0.0197(5) 0.0167(5) 0.0081(6)
O1 0.0255(16) 0.0256(16) 0.0169(13) 0.0058(12) 0.0015(11) 0.0071(13)
O2 0.0172(14) 0.0348(18) 0.0264(15) 0.0129(13) 0.0133(12) 0.0114(13)
Si1 0.0225(6) 0.0294(6) 0.0250(5) 0.0107(5) 0.0053(4) 0.0099(5)
Si2 0.0280(6) 0.0235(6) 0.0243(5) 0.0075(5) 0.0036(5) 0.0079(5)
Si3 0.0254(6) 0.0277(6) 0.0247(5) 0.0076(5) 0.0099(4) 0.0106(5)
Si4 0.0297(7) 0.0279(7) 0.0334(6) 0.0125(5) 0.0106(5) 0.0085(5)
U1 0.02202(9) 0.02166(10) 0.01870(9) 0.00770(6) 0.00654(6) 0.00816(7)
C53 0.074(5) 0.058(4) 0.057(4) 0.009(4) 0.002(4) 0.010(4)
C54 0.075(5) 0.069(5) 0.040(3) 0.013(3) 0.006(3) 0.020(4)
C55 0.070(5) 0.064(5) 0.046(3) 0.019(3) 0.019(3) 0.021(4)

loop_
_atom_type_symbol
_atom_type_description
_atom_type_scat_dispersion_real
_atom_type_scat_dispersion_imag
_atom_type_scat_source
C C 0.0181 0.0091 'International Tables Vol C Tables 4.2.6.8 and 6.1.1.4'
H H 0.0000 0.0000 'International Tables Vol C Tables 4.2.6.8 and 6.1.1.4'
Cl Cl 0.3639 0.7018 'International Tables Vol C Tables 4.2.6.8 and 6.1.1.4'
O O 0.0492 0.0322 'International Tables Vol C Tables 4.2.6.8 and 6.1.1.4'
Si Si 0.2541 0.3302 'International Tables Vol C Tables 4.2.6.8 and 6.1.1.4'
U U -4.3638 13.4090 'International Tables Vol C Tables 4.2.6.8 and 6.1.1.4'

loop_
_geom_angle_atom_site_label_1
_geom_angle_atom_site_label_2
_geom_angle_atom_site_label_3
_geom_angle
_geom_angle_site_symmetry_1
_geom_angle_site_symmetry_3
_geom_angle_publ_flag
C2 C1 C5 105.2(4) . . ?
C2 C1 Si1 127.5(4) . . ?
C2 C1 U1 75.0(2) . . ?
C5 C1 Si1 126.3(3) . . ?
C5 C1 U1 75.1(2) . . ?
Si1 C1 U1 123.8(2) . . ?
C1 C2 H2 124.3 . . ?
C1 C2 U1 75.4(3) . . ?
C3 C2 C1 111.4(4) . . ?
C3 C2 H2 124.3 . . ?
C3 C2 U1 77.2(3) . . ?
U1 C2 H2 114.9 . . ?
C2 C3 C4 105.2(4) . . ?
C2 C3 Si2 128.5(4) . . ?
C2 C3 U1 73.6(3) . . ?
C4 C3 Si2 123.2(4) . . ?
C4 C3 U1 73.3(3) . . ?
Si2 C3 U1 133.0(2) . . ?
C3 C4 H4 125.5 . . ?
C3 C4 U1 77.0(3) . . ?
C5 C4 C3 108.9(4) . . ?
C5 C4 H4 125.5 . . ?
C5 C4 U1 75.6(3) . . ?
U1 C4 H4 114.1 . . ?
C1 C5 H5 125.4 . . ?
C1 C5 U1 75.2(2) . . ?
C4 C5 C1 109.3(4) . . ?
C4 C5 H5 125.4 . . ?
C4 C5 U1 75.1(2) . . ?
U1 C5 H5 116.3 . . ?
H6A C6 H6B 109.5 . . ?
H6A C6 H6C 109.5 . . ?
H6B C6 H6C 109.5 . . ?
Si1 C6 H6A 109.5 . . ?
Si1 C6 H6B 109.5 . . ?
Si1 C6 H6C 109.5 . . ?
H7A C7 H7B 109.5 . . ?
H7A C7 H7C 109.5 . . ?
H7B C7 H7C 109.5 . . ?
Si1 C7 H7A 109.5 . . ?
Si1 C7 H7B 109.5 . . ?
Si1 C7 H7C 109.5 . . ?
H8A C8 H8B 109.5 . . ?
H8A C8 H8C 109.5 . . ?
H8B C8 H8C 109.5 . . ?
Si1 C8 H8A 109.5 . . ?
Si1 C8 H8B 109.5 . . ?
Si1 C8 H8C 109.5 . . ?
H9A C9 H9B 109.5 . . ?
H9A C9 H9C 109.5 . . ?
H9B C9 H9C 109.5 . . ?
Si2 C9 H9A 109.5 . . ?
Si2 C9 H9B 109.5 . . ?
Si2 C9 H9C 109.5 . . ?
H10A C10 H10B 109.5 . . ?
H10A C10 H10C 109.5 . . ?
H10B C10 H10C 109.5 . . ?
Si2 C10 H10A 109.5 . . ?
Si2 C10 H10B 109.5 . . ?
Si2 C10 H10C 109.5 . . ?
H11A C11 H11B 109.5 . . ?
H11A C11 H11C 109.5 . . ?
H11B C11 H11C 109.5 . . ?
Si2 C11 H11A 109.5 . . ?
Si2 C11 H11B 109.5 . . ?
Si2 C11 H11C 109.5 . . ?
C13 C12 C16 105.1(4) . . ?
C13 C12 Si3 127.9(3) . . ?
C13 C12 U1 75.2(3) . . ?
C16 C12 Si3 126.6(4) . . ?
C16 C12 U1 76.0(3) . . ?
Si3 C12 U1 119.8(2) . . ?
C12 C13 H13 124.3 . . ?
C12 C13 U1 75.1(3) . . ?
C14 C13 C12 111.4(4) . . ?
C14 C13 H13 124.3 . . ?
C14 C13 U1 76.3(3) . . ?
U1 C13 H13 116.0 . . ?
C13 C14 C15 105.6(4) . . ?
C13 C14 Si4 127.6(4) . . ?
C13 C14 U1 74.3(3) . . ?
C15 C14 Si4 125.8(4) . . ?
C15 C14 U1 75.3(3) . . ?
Si4 C14 U1 124.6(2) . . ?
C14 C15 H15 125.7 . . ?
C14 C15 U1 75.0(3) . . ?
C16 C15 C14 108.5(4) . . ?
C16 C15 H15 125.7 . . ?
C16 C15 U1 75.1(3) . . ?
U1 C15 H15 116.2 . . ?
C12 C16 H16 125.3 . . ?
C12 C16 U1 74.2(3) . . ?
C15 C16 C12 109.4(4) . . ?
C15 C16 H16 125.3 . . ?
C15 C16 U1 75.6(3) . . ?
U1 C16 H16 116.7 . . ?
H17A C17 H17B 109.5 . . ?
H17A C17 H17C 109.5 . . ?
H17B C17 H17C 109.5 . . ?
Si3 C17 H17A 109.5 . . ?
Si3 C17 H17B 109.5 . . ?
Si3 C17 H17C 109.5 . . ?
H18A C18 H18B 109.5 . . ?
H18A C18 H18C 109.5 . . ?
H18B C18 H18C 109.5 . . ?
Si3 C18 H18A 109.5 . . ?
Si3 C18 H18B 109.5 . . ?
Si3 C18 H18C 109.5 . . ?
H19A C19 H19B 109.5 . . ?
H19A C19 H19C 109.5 . . ?
H19B C19 H19C 109.5 . . ?
Si3 C19 H19A 109.5 . . ?
Si3 C19 H19B 109.5 . . ?
Si3 C19 H19C 109.5 . . ?
H20A C20 H20B 109.5 . . ?
H20A C20 H20C 109.5 . . ?
H20B C20 H20C 109.5 . . ?
Si4 C20 H20A 109.5 . . ?
Si4 C20 H20B 109.5 . . ?
Si4 C20 H20C 109.5 . . ?
H21A C21 H21B 109.5 . . ?
H21A C21 H21C 109.5 . . ?
H21B C21 H21C 109.5 . . ?
Si4 C21 H21A 109.5 . . ?
Si4 C21 H21B 109.5 . . ?
Si4 C21 H21C 109.5 . . ?
H22A C22 H22B 109.5 . . ?
H22A C22 H22C 109.5 . . ?
H22B C22 H22C 109.5 . . ?
Si4 C22 H22A 109.5 . . ?
Si4 C22 H22B 109.5 . . ?
Si4 C22 H22C 109.5 . . ?
C24 C23 H23 107.8 . . ?
C29 C23 H23 107.8 . . ?
C29 C23 C24 112.4(4) . . ?
O1 C23 H23 107.8 . . ?
O1 C23 C24 110.0(4) . . ?
O1 C23 C29 110.7(4) . . ?
C25 C24 C23 116.1(4) . . ?
C25 C24 C35 123.0(4) . . ?
C35 C24 C23 120.9(4) . . ?
C26 C25 C24 173.0(5) . . ?
C25 C26 C27 176.3(5) . . ?
C26 C27 C28 117.3(4) . . ?
C26 C27 C41 122.7(5) . . ?
C41 C27 C28 120.0(4) . . ?
C27 C28 H28 108.8 . . ?
C47 C28 C27 109.5(4) . . ?
C47 C28 H28 108.8 . . ?
O2 C28 C27 111.9(4) . . ?
O2 C28 H28 108.8 . . ?
O2 C28 C47 109.1(4) . . ?
C30 C29 C23 123.3(4) . . ?
C30 C29 C34 117.3(5) . . ?
C34 C29 C23 119.3(4) . . ?
C29 C30 H30 119.1 . . ?
C29 C30 C31 121.8(5) . . ?
C31 C30 H30 119.1 . . ?
C30 C31 H31 120.7 . . ?
C32 C31 C30 118.6(4) . . ?
C32 C31 H31 120.7 . . ?
C31 C32 Cl1 119.3(4) . . ?
C33 C32 C31 121.5(5) . . ?
C33 C32 Cl1 119.2(4) . . ?
C32 C33 H33 120.6 . . ?
C32 C33 C34 118.7(5) . . ?
C34 C33 H33 120.6 . . ?
C29 C34 H34 119.0 . . ?
C33 C34 C29 122.0(5) . . ?
C33 C34 H34 119.0 . . ?
C36 C35 C24 121.0(4) . . ?
C36 C35 C40 117.8(4) . . ?
C40 C35 C24 121.2(4) . . ?
C35 C36 H36 119.6 . . ?
C37 C36 C35 120.8(5) . . ?
C37 C36 H36 119.6 . . ?
C36 C37 H37 119.5 . . ?
C36 C37 C38 121.0(5) . . ?
C38 C37 H37 119.5 . . ?
C37 C38 H38 120.2 . . ?
C37 C38 C39 119.6(5) . . ?
C39 C38 H38 120.2 . . ?
C38 C39 H39 120.0 . . ?
C40 C39 C38 120.0(5) . . ?
C40 C39 H39 120.0 . . ?
C35 C40 H40 119.6 . . ?
C39 C40 C35 120.9(5) . . ?
C39 C40 H40 119.6 . . ?
C42 C41 C27 120.2(4) . . ?
C46 C41 C27 122.1(5) . . ?
C46 C41 C42 117.6(5) . . ?
C41 C42 H42 119.4 . . ?
C43 C42 C41 121.1(5) . . ?
C43 C42 H42 119.4 . . ?
C42 C43 H43 119.6 . . ?
C42 C43 C44 120.7(6) . . ?
C44 C43 H43 119.6 . . ?
C43 C44 H44 120.6 . . ?
C45 C44 C43 118.8(5) . . ?
C45 C44 H44 120.6 . . ?
C44 C45 H45 119.5 . . ?
C44 C45 C46 121.0(5) . . ?
C46 C45 H45 119.5 . . ?
C41 C46 H46 119.6 . . ?
C45 C46 C41 120.7(5) . . ?
C45 C46 H46 119.6 . . ?
C48 C47 C28 119.3(4) . . ?
C48 C47 C52 119.2(4) . . ?
C52 C47 C28 121.4(4) . . ?
C47 C48 H48 119.6 . . ?
C49 C48 C47 120.8(5) . . ?
C49 C48 H48 119.6 . . ?
C48 C49 H49 120.6 . . ?
C50 C49 C48 118.9(5) . . ?
C50 C49 H49 120.6 . . ?
C49 C50 Cl2 118.5(4) . . ?
C51 C50 C49 121.4(5) . . ?
C51 C50 Cl2 120.1(4) . . ?
C50 C51 H51 120.3 . . ?
C50 C51 C52 119.5(5) . . ?
C52 C51 H51 120.3 . . ?
C47 C52 H52 119.8 . . ?
C51 C52 C47 120.3(4) . . ?
C51 C52 H52 119.8 . . ?
C23 O1 U1 167.8(3) . . ?
C28 O2 U1 154.1(3) . . ?
C1 Si1 C6 107.2(2) . . ?
C1 Si1 C7 108.0(2) . . ?
C1 Si1 C8 114.6(2) . . ?
C6 Si1 C7 110.1(2) . . ?
C8 Si1 C6 107.7(3) . . ?
C8 Si1 C7 109.1(3) . . ?
C3 Si2 C9 105.6(2) . . ?
C10 Si2 C3 111.9(2) . . ?
C10 Si2 C9 107.6(2) . . ?
C11 Si2 C3 112.3(2) . . ?
C11 Si2 C9 107.3(2) . . ?
C11 Si2 C10 111.8(2) . . ?
C12 Si3 C17 108.9(2) . . ?
C12 Si3 C18 108.0(2) . . ?
C12 Si3 C19 111.3(2) . . ?
C17 Si3 C18 110.0(3) . . ?
C17 Si3 C19 111.7(2) . . ?
C18 Si3 C19 106.9(2) . . ?
C14 Si4 C21 109.5(2) . . ?
C14 Si4 C22 107.6(2) . . ?
C20 Si4 C14 109.0(3) . . ?
C20 Si4 C21 112.1(3) . . ?
C20 Si4 C22 109.6(3) . . ?
C21 Si4 C22 108.9(3) . . ?
C1 U1 C3 49.40(13) . . ?
C1 U1 C14 122.94(14) . . ?
C1 U1 C15 94.27(14) . . ?
C1 U1 C16 88.84(14) . . ?
C2 U1 C1 29.66(13) . . ?
C2 U1 C3 29.22(14) . . ?
C2 U1 C5 48.01(13) . . ?
C2 U1 C14 150.53(14) . . ?
C2 U1 C15 123.58(14) . . ?
C2 U1 C16 116.45(14) . . ?
C4 U1 C1 49.09(13) . . ?
C4 U1 C2 48.07(13) . . ?
C4 U1 C3 29.68(14) . . ?
C4 U1 C5 29.33(14) . . ?
C4 U1 C14 133.72(14) . . ?
C4 U1 C15 110.47(14) . . ?
C4 U1 C16 85.26(14) . . ?
C5 U1 C1 29.66(13) . . ?
C5 U1 C3 48.72(13) . . ?
C5 U1 C14 116.30(14) . . ?
C5 U1 C15 87.62(14) . . ?
C5 U1 C16 69.90(14) . . ?
C12 U1 C1 112.51(13) . . ?
C12 U1 C2 133.42(13) . . ?
C12 U1 C3 116.09(14) . . ?
C12 U1 C4 88.26(14) . . ?
C12 U1 C5 86.44(13) . . ?
C12 U1 C13 29.77(13) . . ?
C12 U1 C14 49.77(14) . . ?
C12 U1 C15 49.19(14) . . ?
C12 U1 C16 29.74(14) . . ?
C13 U1 C1 136.79(13) . . ?
C13 U1 C2 162.95(14) . . ?
C13 U1 C3 142.02(14) . . ?
C13 U1 C4 117.12(14) . . ?
C13 U1 C5 115.04(13) . . ?
C13 U1 C14 29.40(14) . . ?
C13 U1 C15 48.05(14) . . ?
C13 U1 C16 48.02(13) . . ?
C14 U1 C3 163.30(14) . . ?
C14 U1 C15 29.71(14) . . ?
C15 U1 C3 136.34(13) . . ?
C16 U1 C3 114.46(14) . . ?
C16 U1 C14 48.87(14) . . ?
C16 U1 C15 29.29(15) . . ?
O1 U1 C1 138.59(13) . . ?
O1 U1 C2 110.40(13) . . ?
O1 U1 C3 89.92(13) . . ?
O1 U1 C4 100.78(13) . . ?
O1 U1 C5 130.02(13) . . ?
O1 U1 C12 90.41(13) . . ?
O1 U1 C13 78.53(13) . . ?
O1 U1 C14 98.32(13) . . ?
O1 U1 C15 125.76(13) . . ?
O1 U1 C16 120.06(13) . . ?
O1 U1 O2 99.83(12) . . ?
O2 U1 C1 84.58(12) . . ?
O2 U1 C2 78.69(13) . . ?
O2 U1 C3 102.62(13) . . ?
O2 U1 C4 126.71(13) . . ?
O2 U1 C5 113.99(13) . . ?
O2 U1 C12 139.97(14) . . ?
O2 U1 C13 114.91(13) . . ?
O2 U1 C14 90.32(13) . . ?
O2 U1 C15 95.58(14) . . ?
O2 U1 C16 123.70(14) . . ?
C54 C53 H53 119.9 . . ?
C55 C53 H53 119.9 2_767 . ?
C55 C53 C54 120.3(8) 2_767 . ?
C53 C54 H54 119.8 . . ?
C55 C54 C53 120.3(7) . . ?
C55 C54 H54 119.8 . . ?
C53 C55 H55 120.3 2_767 . ?
C54 C55 C53 119.4(7) . 2_767 ?
C54 C55 H55 120.3 . . ?

loop_
_geom_bond_atom_site_label_1
_geom_bond_atom_site_label_2
_geom_bond_distance
_geom_bond_site_symmetry_2
_geom_bond_publ_flag
C1 C2 1.421(6) . ?
C1 C5 1.422(6) . ?
C1 Si1 1.866(5) . ?
C1 U1 2.778(4) . ?
C2 H2 0.9300 . ?
C2 C3 1.411(7) . ?
C2 U1 2.773(5) . ?
C3 C4 1.432(7) . ?
C3 Si2 1.867(5) . ?
C3 U1 2.818(5) . ?
C4 H4 0.9300 . ?
C4 C5 1.405(7) . ?
C4 U1 2.771(4) . ?
C5 H5 0.9300 . ?
C5 U1 2.777(4) . ?
C6 H6A 0.9600 . ?
C6 H6B 0.9600 . ?
C6 H6C 0.9600 . ?
C6 Si1 1.872(5) . ?
C7 H7A 0.9600 . ?
C7 H7B 0.9600 . ?
C7 H7C 0.9600 . ?
C7 Si1 1.877(5) . ?
C8 H8A 0.9600 . ?
C8 H8B 0.9600 . ?
C8 H8C 0.9600 . ?
C8 Si1 1.868(6) . ?
C9 H9A 0.9600 . ?
C9 H9B 0.9600 . ?
C9 H9C 0.9600 . ?
C9 Si2 1.874(5) . ?
C10 H10A 0.9600 . ?
C10 H10B 0.9600 . ?
C10 H10C 0.9600 . ?
C10 Si2 1.866(5) . ?
C11 H11A 0.9600 . ?
C11 H11B 0.9600 . ?
C11 H11C 0.9600 . ?
C11 Si2 1.866(5) . ?
C12 C13 1.421(6) . ?
C12 C16 1.425(7) . ?
C12 Si3 1.868(5) . ?
C12 U1 2.764(4) . ?
C13 H13 0.9300 . ?
C13 C14 1.411(7) . ?
C13 U1 2.765(5) . ?
C14 C15 1.432(7) . ?
C14 Si4 1.861(5) . ?
C14 U1 2.792(5) . ?
C15 H15 0.9300 . ?
C15 C16 1.411(7) . ?
C15 U1 2.795(5) . ?
C16 H16 0.9300 . ?
C16 U1 2.788(5) . ?
C17 H17A 0.9600 . ?
C17 H17B 0.9600 . ?
C17 H17C 0.9600 . ?
C17 Si3 1.869(5) . ?
C18 H18A 0.9600 . ?
C18 H18B 0.9600 . ?
C18 H18C 0.9600 . ?
C18 Si3 1.869(5) . ?
C19 H19A 0.9600 . ?
C19 H19B 0.9600 . ?
C19 H19C 0.9600 . ?
C19 Si3 1.874(5) . ?
C20 H20A 0.9600 . ?
C20 H20B 0.9600 . ?
C20 H20C 0.9600 . ?
C20 Si4 1.861(6) . ?
C21 H21A 0.9600 . ?
C21 H21B 0.9600 . ?
C21 H21C 0.9600 . ?
C21 Si4 1.863(6) . ?
C22 H22A 0.9600 . ?
C22 H22B 0.9600 . ?
C22 H22C 0.9600 . ?
C22 Si4 1.864(6) . ?
C23 H23 0.9800 . ?
C23 C24 1.536(6) . ?
C23 C29 1.516(7) . ?
C23 O1 1.399(5) . ?
C24 C25 1.344(7) . ?
C24 C35 1.456(7) . ?
C25 C26 1.258(7) . ?
C26 C27 1.329(7) . ?
C27 C28 1.539(7) . ?
C27 C41 1.478(7) . ?
C28 H28 0.9800 . ?
C28 C47 1.532(6) . ?
C28 O2 1.390(5) . ?
C29 C30 1.387(7) . ?
C29 C34 1.403(7) . ?
C30 H30 0.9300 . ?
C30 C31 1.391(7) . ?
C31 H31 0.9300 . ?
C31 C32 1.389(8) . ?
C32 C33 1.374(8) . ?
C32 Cl1 1.745(5) . ?
C33 H33 0.9300 . ?
C33 C34 1.384(8) . ?
C34 H34 0.9300 . ?
C35 C36 1.409(7) . ?
C35 C40 1.411(7) . ?
C36 H36 0.9300 . ?
C36 C37 1.378(7) . ?
C37 H37 0.9300 . ?
C37 C38 1.381(7) . ?
C38 H38 0.9300 . ?
C38 C39 1.395(8) . ?
C39 H39 0.9300 . ?
C39 C40 1.390(7) . ?
C40 H40 0.9300 . ?
C41 C42 1.405(7) . ?
C41 C46 1.400(7) . ?
C42 H42 0.9300 . ?
C42 C43 1.369(8) . ?
C43 H43 0.9300 . ?
C43 C44 1.392(8) . ?
C44 H44 0.9300 . ?
C44 C45 1.379(8) . ?
C45 H45 0.9300 . ?
C45 C46 1.381(7) . ?
C46 H46 0.9300 . ?
C47 C48 1.389(7) . ?
C47 C52 1.390(7) . ?
C48 H48 0.9300 . ?
C48 C49 1.386(7) . ?
C49 H49 0.9300 . ?
C49 C50 1.384(8) . ?
C50 C51 1.371(7) . ?
C50 Cl2 1.749(5) . ?
C51 H51 0.9300 . ?
C51 C52 1.388(7) . ?
C52 H52 0.9300 . ?
O1 U1 2.096(3) . ?
O2 U1 2.104(3) . ?
C53 H53 0.9300 . ?
C53 C54 1.380(12) . ?
C53 C55 1.372(10) 2_767 ?
C54 H54 0.9300 . ?
C54 C55 1.355(11) . ?
C55 C53 1.372(10) 2_767 ?
C55 H55 0.9300 . ?
